data_4310159
loop_
_publ_author_name
'Tapas Kumar Maji'
'Masaaki Ohba'
'Susumu Kitagawa'

_publ_section_title
;
Transformation from a 2D Stacked Layer to 3D Interpenetrated Framework by
Changing the Spacer Functionality: Synthesis, Structure, Adsorption, and
Magnetic Properties
;
_journal_name_full 'Inorganic Chemistry'
_journal_page_first 9225
_journal_page_last 9231
_journal_paper_doi 10.1021/ic050835g
_journal_volume 44
_journal_year 2005
_chemical_formula_sum 'C30 H24 Cu N3 O5'
_chemical_formula_weight 570.08
_space_group_IT_number 2
_symmetry_cell_setting triclinic
_symmetry_Int_Tables_number 2
_symmetry_space_group_name_Hall '-P 1'
_symmetry_space_group_name_H-M 'P -1'
_cell_angle_alpha 85.25(9)
_cell_angle_beta 82.59(6)
_cell_angle_gamma 60.37(5)
_cell_formula_units_Z 2
_cell_length_a 10.613(4)
_cell_length_b 10.828(10)
_cell_length_c 13.333(9)
_cell_measurement_reflns_used 140
_cell_measurement_temperature 283.2
_cell_measurement_theta_max 31.0
_cell_measurement_theta_min 3.6
_cell_volume 1320.4(17)
_computing_cell_refinement CRYSTALCLEAR
_computing_data_collection CRYSTALCLEAR
_computing_data_reduction 'teXsan Ver. 1.11'
_computing_publication_material 'teXsan Ver. 1.11'
_computing_structure_refinement 'teXsan Ver. 1.10'
_computing_structure_solution 'DIRDIF94 (PATTY)'
_diffrn_detector_area_resol_mean 14.71
_diffrn_measured_fraction_theta_full 0.7774
_diffrn_measured_fraction_theta_max 0.7774
_diffrn_measurement_device_type 'Rigaku/MSC Mercury CCD'
_diffrn_measurement_method \w
_diffrn_radiation_type 'Mo K\a'
_diffrn_radiation_wavelength 0.7107
_diffrn_reflns_av_R_equivalents 0.021
_diffrn_reflns_limit_h_max 13
_diffrn_reflns_limit_h_min -14
_diffrn_reflns_limit_k_max 15
_diffrn_reflns_limit_k_min -15
_diffrn_reflns_limit_l_max 18
_diffrn_reflns_limit_l_min -18
_diffrn_reflns_number 10810
_diffrn_reflns_theta_full 30.94
_diffrn_reflns_theta_max 30.94
_exptl_absorpt_coefficient_mu 0.873
_exptl_absorpt_correction_T_max 0.840
_exptl_absorpt_correction_T_min 0.609
_exptl_absorpt_correction_type empirical
_exptl_absorpt_process_details REQABA
_exptl_crystal_colour Blue
_exptl_crystal_density_diffrn 1.434
_exptl_crystal_density_method 'not measured'
_exptl_crystal_description Prism
_exptl_crystal_size_max 0.200
_exptl_crystal_size_mid 0.200
_exptl_crystal_size_min 0.200
_refine_diff_density_max 1.04
_refine_diff_density_min -0.77
_refine_ls_extinction_method none
_refine_ls_goodness_of_fit_ref 1.443
_refine_ls_hydrogen_treatment noref
_refine_ls_number_parameters 347
_refine_ls_number_reflns 5879
_refine_ls_R_factor_gt 0.0427
_refine_ls_shift/su_max 0.0005
_refine_ls_structure_factor_coef F
_refine_ls_weighting_details 'w = 1/[\s^2^(Fo) + 0.00063|Fo|^2^]'
_refine_ls_weighting_scheme calc
_refine_ls_wR_factor_ref 0.0633
_reflns_number_gt 5879
_reflns_number_total 6508
_reflns_threshold_expression F^2^>2.0\s(F^2^)
_cod_data_source_file ic050835gsi20050907_091252_2.cif
_cod_data_source_block '_Cu_nap24dc_bpe2'
_cod_original_cell_volume 1320(1)
_cod_original_sg_symbol_H-M 'P -1 '
_cod_original_formula_sum 'C30 H24 Cu N3 O5 '
_cod_database_code 4310159

loop_
_symmetry_equiv_pos_as_xyz
x,y,z
-x,-y,-z

loop_
_atom_site_label
_atom_site_type_symbol
_atom_site_fract_x
_atom_site_fract_y
_atom_site_fract_z
_atom_site_U_iso_or_equiv
_atom_site_adp_type
_atom_site_occupancy
_atom_site_calc_flag
_atom_site_refinement_flags
_atom_site_disorder_assembly
_atom_site_disorder_group
Cu(1) Cu 0.13514(3) 0.16193(3) 0.24495(2) 0.02239(7) Uani 1.00 d . . .
O(1) O -0.0489(2) 0.3422(2) 0.2456(1) 0.0302(4) Uani 1.00 d . . .
O(2) O -0.1571(2) 0.2133(2) 0.2876(2) 0.0506(6) Uani 1.00 d . . .
O(3) O 0.3148(2) -0.0225(2) 0.2530(1) 0.0298(4) Uani 1.00 d . . .
O(4) O 0.1832(2) -0.1252(2) 0.2358(2) 0.0571(6) Uani 1.00 d . . .
O(5) O 0.4834(6) 0.0390(6) 0.6054(4) 0.172(2) Uiso 1.00 d . . .
N(1) N 0.1378(2) 0.1330(2) 0.0952(1) 0.0280(4) Uani 1.00 d . . .
N(2) N 0.1254(2) 0.1750(2) 0.3971(1) 0.0261(4) Uani 1.00 d . . .
N(3) N 0.2560(2) 0.2925(2) 0.1986(2) 0.0351(5) Uani 1.00 d . . .
C(1) C 0.2639(3) 0.0818(3) 0.0363(2) 0.0388(6) Uani 1.00 d . . .
C(2) C 0.2760(3) 0.0592(3) -0.0656(2) 0.0417(7) Uani 1.00 d . . .
C(3) C 0.1527(3) 0.0902(3) -0.1117(2) 0.0357(6) Uani 1.00 d . . .
C(4) C 0.0231(3) 0.1409(3) -0.0498(2) 0.0434(7) Uani 1.00 d . . .
C(5) C 0.0196(3) 0.1611(3) 0.0520(2) 0.0377(6) Uani 1.00 d . . .
C(6) C 0.1597(4) 0.0698(3) -0.2223(2) 0.0457(7) Uani 1.00 d . . .
C(7) C 0.0969(3) 0.2081(3) -0.2805(2) 0.0400(7) Uani 1.00 d . . .
C(8) C 0.1204(3) 0.2856(2) 0.4381(2) 0.0346(6) Uani 1.00 d . . .
C(9) C 0.1133(3) 0.2976(3) 0.5409(2) 0.0355(6) Uani 1.00 d . . .
C(10) C 0.1092(3) 0.1939(2) 0.6069(2) 0.0305(6) Uani 1.00 d . . .
C(11) C 0.1154(3) 0.0779(3) 0.5633(2) 0.0364(6) Uani 1.00 d . . .
C(12) C 0.1233(3) 0.0734(3) 0.4599(2) 0.0346(6) Uani 1.00 d . . .
C(13) C 0.3935(3) 0.2506(3) 0.2122(2) 0.0423(7) Uani 1.00 d . . .
C(14) C 0.4718(4) 0.3120(4) 0.1639(2) 0.057(1) Uani 1.00 d . . .
C(15) C 0.4052(5) 0.4268(5) 0.1007(3) 0.070(1) Uani 1.00 d . . .
C(16) C 0.2628(5) 0.4706(5) 0.0845(3) 0.075(1) Uani 1.00 d . . .
C(17) C 0.1925(3) 0.4015(3) 0.1352(3) 0.0515(8) Uani 1.00 d . . .
C(18) C 0.4798(7) 0.5096(8) 0.0506(4) 0.118(3) Uani 1.00 d . . .
C(19) C -0.1623(2) 0.3289(2) 0.2716(2) 0.0286(5) Uani 1.00 d . . .
C(20) C -0.3051(2) 0.4668(2) 0.2757(2) 0.0259(5) Uani 1.00 d . . .
C(21) C -0.3063(2) 0.5811(2) 0.2222(2) 0.0330(6) Uani 1.00 d . . .
C(22) C -0.4359(3) 0.7116(2) 0.2166(2) 0.0347(6) Uani 1.00 d . . .
C(23) C -0.5660(2) 0.7274(2) 0.2624(2) 0.0286(5) Uani 1.00 d . . .
C(24) C -0.5698(2) 0.6127(2) 0.3206(2) 0.0267(5) Uani 1.00 d . . .
C(25) C -0.4375(2) 0.4809(2) 0.3291(2) 0.0255(5) Uani 1.00 d . . .
C(26) C -0.4431(3) 0.3718(2) 0.3932(2) 0.0339(6) Uani 1.00 d . . .
C(27) C -0.5712(3) 0.3901(3) 0.4441(2) 0.0419(7) Uani 1.00 d . . .
C(28) C -0.7011(3) 0.5190(3) 0.4348(2) 0.0438(7) Uani 1.00 d . . .
C(29) C -0.7014(2) 0.6266(3) 0.3748(2) 0.0361(6) Uani 1.00 d . . .
C(30) C 0.2979(2) -0.1312(2) 0.2492(2) 0.0307(5) Uani 1.00 d . . .
H(1) H 0.3494 0.0599 0.0662 0.0460 Uiso 1.00 calc . . .
H(2) H 0.3682 0.0221 -0.1043 0.0494 Uiso 1.00 calc . . .
H(3) H -0.0641 0.1631 -0.0773 0.0518 Uiso 1.00 calc . . .
H(4) H -0.0709 0.1960 0.0927 0.0444 Uiso 1.00 calc . . .
H(5) H 0.1221 0.3589 0.3947 0.0415 Uiso 1.00 calc . . .
H(6) H 0.1111 0.3777 0.5665 0.0423 Uiso 1.00 calc . . .
H(7) H 0.1139 0.0030 0.6044 0.0434 Uiso 1.00 calc . . .
H(8) H 0.1271 -0.0063 0.4317 0.0408 Uiso 1.00 calc . . .
H(9) H 0.4402 0.1740 0.2584 0.0500 Uiso 1.00 calc . . .
H(10) H 0.5707 0.2751 0.1744 0.0674 Uiso 1.00 calc . . .
H(11) H 0.2139 0.5471 0.0389 0.0887 Uiso 1.00 calc . . .
H(12) H 0.0943 0.4338 0.1242 0.0620 Uiso 1.00 calc . . .
H(13) H -0.2178 0.5724 0.1885 0.0393 Uiso 1.00 calc . . .
H(14) H -0.4329 0.7895 0.1803 0.0413 Uiso 1.00 calc . . .
H(15) H -0.3559 0.2840 0.4007 0.0400 Uiso 1.00 calc . . .
H(16) H -0.5727 0.3156 0.4863 0.0500 Uiso 1.00 calc . . .
H(17) H -0.7892 0.5304 0.4706 0.0520 Uiso 1.00 calc . . .
H(18) H -0.7903 0.7123 0.3689 0.0426 Uiso 1.00 calc . . .
H(19) H 0.1004 0.0261 -0.2401 0.0375 Uiso 1.00 calc . . .
H(20) H 0.2501 -0.0142 -0.2486 0.0375 Uiso 1.00 calc . . .
H(21) H -0.0058 0.2757 -0.2539 0.0375 Uiso 1.00 calc . . .
H(22) H 0.1574 0.2571 -0.2684 0.0375 Uiso 1.00 calc . . .
H(23) H 0.4125 0.6105 0.0594 0.1419 Uiso 1.00 calc . . .
H(24) H 0.5631 0.4863 0.0839 0.1419 Uiso 1.00 calc . . .

loop_
_atom_site_aniso_label
_atom_site_aniso_U_11
_atom_site_aniso_U_22
_atom_site_aniso_U_33
_atom_site_aniso_U_12
_atom_site_aniso_U_13
_atom_site_aniso_U_23
Cu(1) 0.0197(1) 0.0207(1) 0.0191(1) -0.0043(1) -0.00152(9) 0.00073(9)
O(1) 0.0197(7) 0.0250(7) 0.0357(9) -0.0039(6) -0.0008(6) 0.0022(6)
O(2) 0.0369(10) 0.0216(8) 0.081(2) -0.0087(7) 0.0109(10) -0.0028(9)
O(3) 0.0256(7) 0.0210(7) 0.0314(8) -0.0019(6) -0.0070(6) -0.0004(6)
O(4) 0.0294(10) 0.041(1) 0.098(2) -0.0140(8) -0.025(1) 0.020(1)
N(1) 0.0283(9) 0.0289(9) 0.0205(8) -0.0094(8) -0.0014(7) -0.0007(7)
N(2) 0.0281(9) 0.0270(9) 0.0190(8) -0.0106(7) -0.0016(7) 0.0005(7)
N(3) 0.036(1) 0.035(1) 0.036(1) -0.0201(9) 0.0025(8) 0.0024(8)
C(1) 0.029(1) 0.053(2) 0.027(1) -0.014(1) -0.0017(9) -0.006(1)
C(2) 0.037(1) 0.053(2) 0.028(1) -0.018(1) 0.0049(10) -0.006(1)
C(3) 0.049(1) 0.035(1) 0.020(1) -0.018(1) -0.0054(10) 0.0002(9)
C(4) 0.038(1) 0.060(2) 0.030(1) -0.021(1) -0.009(1) 0.000(1)
C(5) 0.031(1) 0.051(1) 0.026(1) -0.017(1) -0.0041(9) -0.002(1)
C(6) 0.064(2) 0.042(1) 0.022(1) -0.018(1) -0.006(1) -0.003(1)
C(7) 0.062(2) 0.039(1) 0.022(1) -0.026(1) -0.005(1) -0.0025(9)
C(8) 0.049(1) 0.028(1) 0.026(1) -0.019(1) 0.0019(10) 0.0003(9)
C(9) 0.052(1) 0.029(1) 0.028(1) -0.023(1) 0.002(1) -0.0036(9)
C(10) 0.036(1) 0.033(1) 0.022(1) -0.0175(10) -0.0011(9) -0.0008(9)
C(11) 0.057(2) 0.036(1) 0.024(1) -0.029(1) -0.004(1) 0.0042(9)
C(12) 0.051(1) 0.035(1) 0.025(1) -0.027(1) -0.0036(10) 0.0003(9)
C(13) 0.044(1) 0.052(2) 0.038(1) -0.029(1) -0.005(1) 0.003(1)
C(14) 0.057(2) 0.091(3) 0.045(2) -0.054(2) 0.000(1) -0.002(2)
C(15) 0.090(3) 0.112(3) 0.049(2) -0.083(3) -0.005(2) 0.014(2)
C(16) 0.083(3) 0.079(3) 0.081(3) -0.058(2) -0.020(2) 0.043(2)
C(17) 0.043(2) 0.048(2) 0.065(2) -0.026(1) -0.007(1) 0.021(1)
C(18) 0.173(6) 0.206(7) 0.067(3) -0.167(6) -0.002(3) 0.017(4)
C(19) 0.0239(10) 0.0225(10) 0.030(1) -0.0049(8) 0.0006(8) -0.0024(8)
C(20) 0.0197(9) 0.0199(9) 0.032(1) -0.0054(7) -0.0019(8) -0.0023(8)
C(21) 0.0213(10) 0.025(1) 0.046(1) -0.0081(8) 0.0014(9) 0.0034(9)
C(22) 0.026(1) 0.0227(10) 0.048(1) -0.0083(9) 0.0012(10) 0.0053(9)
C(23) 0.0226(10) 0.0216(9) 0.035(1) -0.0055(8) -0.0041(8) 0.0000(8)
C(24) 0.0214(9) 0.0258(10) 0.030(1) -0.0091(8) -0.0015(8) -0.0018(8)
C(25) 0.0237(10) 0.0223(9) 0.028(1) -0.0092(8) -0.0017(8) -0.0009(8)
C(26) 0.033(1) 0.026(1) 0.038(1) -0.0122(9) -0.0008(9) 0.0034(9)
C(27) 0.042(1) 0.040(1) 0.044(1) -0.022(1) 0.002(1) 0.007(1)
C(28) 0.031(1) 0.048(1) 0.050(2) -0.020(1) 0.006(1) 0.003(1)
C(29) 0.022(1) 0.035(1) 0.045(1) -0.0105(9) 0.0028(9) -0.003(1)
C(30) 0.023(1) 0.025(1) 0.034(1) -0.0044(8) -0.0048(8) 0.0031(9)

loop_
_atom_type_symbol
_atom_type_description
_atom_type_scat_dispersion_real
_atom_type_scat_dispersion_imag
_atom_type_scat_source
C C 0.003 0.002
;International Tables for Crystallography
(1992, Vol. C, Tables 4.2.6.8 and 6.1.1.1)
;
H H 0.000 0.000
;International Tables for Crystallography
(1992, Vol. C, Table 6.1.1.2)
;
N N 0.006 0.003
;International Tables for Crystallography
(1992, Vol. C, Tables 4.2.6.8 and 6.1.1.1)
;
O O 0.011 0.006
;International Tables for Crystallography
(1992, Vol. C, Tables 4.2.6.8 and 6.1.1.1)
;
Cu Cu 0.320 1.265
;International Tables for Crystallography
(1992, Vol. C, Tables 4.2.6.8 and 6.1.1.1)
;

loop_
_geom_angle_atom_site_label_1
_geom_angle_atom_site_label_2
_geom_angle_atom_site_label_3
_geom_angle
_geom_angle_site_symmetry_1
_geom_angle_site_symmetry_2
_geom_angle_site_symmetry_3
_geom_angle_publ_flag
O(1) Cu(1) O(3) 176.17(7) . . . yes
O(1) Cu(1) N(1) 92.49(7) . . . yes
O(1) Cu(1) N(2) 88.91(7) . . . yes
O(1) Cu(1) N(3) 87.75(8) . . . yes
O(3) Cu(1) N(1) 90.30(7) . . . yes
O(3) Cu(1) N(2) 88.05(7) . . . yes
O(3) Cu(1) N(3) 94.94(8) . . . yes
N(1) Cu(1) N(2) 173.91(8) . . . yes
N(1) Cu(1) N(3) 88.82(8) . . . yes
N(2) Cu(1) N(3) 97.17(8) . . . yes
Cu(1) O(1) C(19) 113.8(1) . . . yes
Cu(1) O(3) C(30) 114.7(1) . . . yes
Cu(1) N(1) C(1) 119.2(2) . . . yes
Cu(1) N(1) C(5) 123.5(2) . . . yes
C(1) N(1) C(5) 117.3(2) . . . yes
Cu(1) N(2) C(8) 121.3(2) . . . yes
Cu(1) N(2) C(12) 121.3(2) . . . yes
C(8) N(2) C(12) 117.4(2) . . . yes
Cu(1) N(3) C(13) 125.5(2) . . . yes
Cu(1) N(3) C(17) 115.9(2) . . . yes
C(13) N(3) C(17) 116.9(2) . . . yes
N(1) C(1) C(2) 123.2(2) . . . yes
C(1) C(2) C(3) 119.9(2) . . . yes
C(2) C(3) C(4) 116.5(2) . . . yes
C(2) C(3) C(6) 121.9(2) . . . yes
C(4) C(3) C(6) 121.6(2) . . . yes
C(3) C(4) C(5) 120.3(2) . . . yes
N(1) C(5) C(4) 122.9(2) . . . yes
C(3) C(6) C(7) 112.1(2) . . . yes
C(6) C(7) C(10) 114.5(2) . . 1_554 yes
N(2) C(8) C(9) 122.6(2) . . . yes
C(8) C(9) C(10) 120.6(2) . . . yes
C(7) C(10) C(9) 121.0(2) 1_556 . . yes
C(7) C(10) C(11) 122.6(2) 1_556 . . yes
C(9) C(10) C(11) 116.5(2) . . . yes
C(10) C(11) C(12) 119.4(2) . . . yes
N(2) C(12) C(11) 123.5(2) . . . yes
N(3) C(13) C(14) 124.0(3) . . . yes
C(13) C(14) C(15) 119.2(3) . . . yes
C(14) C(15) C(16) 117.6(3) . . . yes
C(14) C(15) C(18) 122.8(4) . . . yes
C(16) C(15) C(18) 119.6(4) . . . yes
C(15) C(16) C(17) 119.4(3) . . . yes
N(3) C(17) C(16) 122.9(3) . . . yes
C(15) C(18) C(18) 115.5(5) . . 2_665 yes
O(1) C(19) O(2) 123.1(2) . . . yes
O(1) C(19) C(20) 114.8(2) . . . yes
O(2) C(19) C(20) 122.0(2) . . . yes
C(19) C(20) C(21) 117.2(2) . . . yes
C(19) C(20) C(25) 123.1(2) . . . yes
C(21) C(20) C(25) 119.6(2) . . . yes
C(20) C(21) C(22) 121.3(2) . . . yes
C(21) C(22) C(23) 120.9(2) . . . yes
C(22) C(23) C(24) 119.7(2) . . . yes
C(22) C(23) C(30) 118.0(2) . . 1_465 yes
C(24) C(23) C(30) 122.2(2) . . 1_465 yes
C(23) C(24) C(25) 119.6(2) . . . yes
C(23) C(24) C(29) 121.9(2) . . . yes
C(25) C(24) C(29) 118.5(2) . . . yes
C(20) C(25) C(24) 118.7(2) . . . yes
C(20) C(25) C(26) 123.0(2) . . . yes
C(24) C(25) C(26) 118.2(2) . . . yes
C(25) C(26) C(27) 121.3(2) . . . yes
C(26) C(27) C(28) 120.4(2) . . . yes
C(27) C(28) C(29) 120.6(2) . . . yes
C(24) C(29) C(28) 121.0(2) . . . yes
O(3) C(30) O(4) 124.3(2) . . . yes
O(3) C(30) C(23) 114.5(2) . . 1_645 yes
O(4) C(30) C(23) 121.2(2) . . 1_645 yes

loop_
_geom_bond_atom_site_label_1
_geom_bond_atom_site_label_2
_geom_bond_distance
_geom_bond_site_symmetry_1
_geom_bond_site_symmetry_2
_geom_bond_publ_flag
Cu(1) O(1) 1.963(2) . . yes
Cu(1) O(3) 1.971(2) . . yes
Cu(1) N(1) 2.040(2) . . yes
Cu(1) N(2) 2.031(2) . . yes
Cu(1) N(3) 2.339(2) . . yes
O(1) C(19) 1.283(3) . . yes
O(2) C(19) 1.227(3) . . yes
O(3) C(30) 1.282(3) . . yes
O(4) C(30) 1.222(3) . . yes
N(1) C(1) 1.335(3) . . yes
N(1) C(5) 1.334(3) . . yes
N(2) C(8) 1.332(3) . . yes
N(2) C(12) 1.334(3) . . yes
N(3) C(13) 1.329(4) . . yes
N(3) C(17) 1.326(4) . . yes
C(1) C(2) 1.380(4) . . yes
C(2) C(3) 1.394(4) . . yes
C(3) C(4) 1.381(4) . . yes
C(3) C(6) 1.496(3) . . yes
C(4) C(5) 1.386(4) . . yes
C(6) C(7) 1.497(4) . . yes
C(7) C(10) 1.504(3) . 1_554 yes
C(8) C(9) 1.376(3) . . yes
C(9) C(10) 1.383(3) . . yes
C(10) C(11) 1.396(3) . . yes
C(11) C(12) 1.374(3) . . yes
C(13) C(14) 1.374(4) . . yes
C(14) C(15) 1.366(6) . . yes
C(15) C(16) 1.384(6) . . yes
C(15) C(18) 1.530(5) . . yes
C(16) C(17) 1.383(4) . . yes
C(18) C(18) 1.363(9) . 2_665 yes
C(19) C(20) 1.511(3) . . yes
C(20) C(21) 1.372(3) . . yes
C(20) C(25) 1.433(3) . . yes
C(21) C(22) 1.407(3) . . yes
C(22) C(23) 1.369(3) . . yes
C(23) C(24) 1.424(3) . . yes
C(23) C(30) 1.515(3) . 1_465 yes
C(24) C(25) 1.433(3) . . yes
C(24) C(29) 1.430(3) . . yes
C(25) C(26) 1.421(3) . . yes
C(26) C(27) 1.365(4) . . yes
C(27) C(28) 1.406(4) . . yes
C(28) C(29) 1.357(4) . . yes

loop_
_geom_torsion_atom_site_label_1
_geom_torsion_atom_site_label_2
_geom_torsion_atom_site_label_3
_geom_torsion_atom_site_label_4
_geom_torsion
_geom_torsion_site_symmetry_1
_geom_torsion_site_symmetry_2
_geom_torsion_site_symmetry_3
_geom_torsion_site_symmetry_4
_geom_torsion_publ_flag
Cu(1) O(1) C(19) O(2) -4.9(3) . . . . yes
Cu(1) O(1) C(19) C(20) 178.2(1) . . . . yes
Cu(1) O(3) C(30) O(4) 4.1(3) . . . . yes
Cu(1) O(3) C(30) C(23) -176.1(1) . . . 1_645 yes
Cu(1) N(1) C(1) C(2) -179.8(2) . . . . yes
Cu(1) N(1) C(1) H(1) 0.1 . . . . no
Cu(1) N(1) C(5) C(4) -179.9(2) . . . . yes
Cu(1) N(1) C(5) H(4) -0.3 . . . . no
Cu(1) N(2) C(8) C(9) 179.8(2) . . . . yes
Cu(1) N(2) C(8) H(5) -0.4 . . . . no
Cu(1) N(2) C(12) C(11) -179.4(2) . . . . yes
Cu(1) N(2) C(12) H(8) 0.4 . . . . no
Cu(1) N(3) C(13) C(14) 163.9(2) . . . . yes
Cu(1) N(3) C(13) H(9) -16.6 . . . . no
Cu(1) N(3) C(17) C(16) -166.2(3) . . . . yes
Cu(1) N(3) C(17) H(12) 14.0 . . . . no
O(1) Cu(1) O(3) C(30) 64(1) . . . . yes
O(1) Cu(1) N(1) C(1) 139.9(2) . . . . yes
O(1) Cu(1) N(1) C(5) -40.9(2) . . . . yes
O(1) Cu(1) N(2) C(8) -58.6(2) . . . . yes
O(1) Cu(1) N(2) C(12) 121.2(2) . . . . yes
O(1) Cu(1) N(3) C(13) 157.7(2) . . . . yes
O(1) Cu(1) N(3) C(17) -37.5(2) . . . . yes
O(1) C(19) C(20) C(21) 20.6(3) . . . . yes
O(1) C(19) C(20) C(25) -161.8(2) . . . . yes
O(2) C(19) C(20) C(21) -156.3(3) . . . . yes
O(2) C(19) C(20) C(25) 21.3(4) . . . . yes
O(3) Cu(1) O(1) C(19) -43(1) . . . . yes
O(3) Cu(1) N(1) C(1) -42.7(2) . . . . yes
O(3) Cu(1) N(1) C(5) 136.5(2) . . . . yes
O(3) Cu(1) N(2) C(8) 123.7(2) . . . . yes
O(3) Cu(1) N(2) C(12) -56.5(2) . . . . yes
O(3) Cu(1) N(3) C(13) -19.6(2) . . . . yes
O(3) Cu(1) N(3) C(17) 145.2(2) . . . . yes
N(1) Cu(1) O(1) C(19) 93.0(2) . . . . yes
N(1) Cu(1) O(3) C(30) -72.3(2) . . . . yes
N(1) Cu(1) N(2) C(8) -161.9(6) . . . . yes
N(1) Cu(1) N(2) C(12) 17.9(8) . . . . yes
N(1) Cu(1) N(3) C(13) -109.8(2) . . . . yes
N(1) Cu(1) N(3) C(17) 55.0(2) . . . . yes
N(1) C(1) C(2) C(3) -0.1(5) . . . . yes
N(1) C(1) C(2) H(2) -179.7 . . . . no
N(1) C(5) C(4) C(3) -0.3(5) . . . . yes
N(1) C(5) C(4) H(3) -179.5 . . . . no
N(2) Cu(1) O(1) C(19) -81.1(2) . . . . yes
N(2) Cu(1) O(3) C(30) 101.9(2) . . . . yes
N(2) Cu(1) N(1) C(1) -117.0(7) . . . . yes
N(2) Cu(1) N(1) C(5) 62.2(7) . . . . yes
N(2) Cu(1) N(3) C(13) 69.1(2) . . . . yes
N(2) Cu(1) N(3) C(17) -126.1(2) . . . . yes
N(2) C(8) C(9) C(10) -0.9(4) . . . . yes
N(2) C(8) C(9) H(6) 179.3 . . . . no
N(2) C(12) C(11) C(10) 0.0(4) . . . . yes
N(2) C(12) C(11) H(7) 179.8 . . . . no
N(3) Cu(1) O(1) C(19) -178.3(2) . . . . yes
N(3) Cu(1) O(3) C(30) -161.1(2) . . . . yes
N(3) Cu(1) N(1) C(1) 52.2(2) . . . . yes
N(3) Cu(1) N(1) C(5) -128.6(2) . . . . yes
N(3) Cu(1) N(2) C(8) 29.0(2) . . . . yes
N(3) Cu(1) N(2) C(12) -151.2(2) . . . . yes
N(3) C(13) C(14) C(15) 2.6(5) . . . . yes
N(3) C(13) C(14) H(10) -177.3 . . . . no
N(3) C(17) C(16) C(15) -1.0(7) . . . . yes
N(3) C(17) C(16) H(11) 179.0 . . . . no
C(1) N(1) C(5) C(4) -0.8(4) . . . . yes
C(1) N(1) C(5) H(4) 178.9 . . . . no
C(1) C(2) C(3) C(4) -1.0(4) . . . . yes
C(1) C(2) C(3) C(6) 179.0(3) . . . . yes
C(2) C(1) N(1) C(5) 0.9(4) . . . . yes
C(2) C(3) C(4) C(5) 1.2(4) . . . . yes
C(2) C(3) C(4) H(3) -179.7 . . . . no
C(2) C(3) C(6) C(7) -105.6(3) . . . . yes
C(2) C(3) C(6) H(19) 137.8 . . . . no
C(2) C(3) C(6) H(20) 36.3 . . . . no
C(3) C(2) C(1) H(1) 180.0 . . . . no
C(3) C(4) C(5) H(4) -179.9 . . . . no
C(3) C(6) C(7) C(10) 176.5(2) . . . 1_554 yes
C(3) C(6) C(7) H(21) -55.8 . . . . no
C(3) C(6) C(7) H(22) 59.1 . . . . no
C(4) C(3) C(2) H(2) 178.6 . . . . no
C(4) C(3) C(6) C(7) 74.3(4) . . . . yes
C(4) C(3) C(6) H(19) -42.3 . . . . no
C(4) C(3) C(6) H(20) -143.8 . . . . no
C(5) N(1) C(1) H(1) -179.1 . . . . no
C(5) C(4) C(3) C(6) -178.8(3) . . . . yes
C(6) C(3) C(2) H(2) -1.4 . . . . no
C(6) C(3) C(4) H(3) 0.4 . . . . no
C(8) N(2) C(12) C(11) 0.4(4) . . . . yes
C(8) N(2) C(12) H(8) -179.8 . . . . no
C(8) C(9) C(10) C(11) 1.2(4) . . . . yes
C(9) C(8) N(2) C(12) 0.0(4) . . . . yes
C(9) C(10) C(11) C(12) -0.8(4) . . . . yes
C(9) C(10) C(11) H(7) 179.4 . . . . no
C(10) C(9) C(8) H(5) 179.3 . . . . no
C(10) C(11) C(12) H(8) -179.8 . . . . no
C(11) C(10) C(9) H(6) -178.9 . . . . no
C(12) N(2) C(8) H(5) 179.8 . . . . no
C(13) N(3) C(17) C(16) 0.0(5) . . . . yes
C(13) N(3) C(17) H(12) -179.9 . . . . no
C(13) C(14) C(15) C(16) -3.4(6) . . . . yes
C(13) C(14) C(15) C(18) 174.8(4) . . . . yes
C(14) C(13) N(3) C(17) -0.8(4) . . . . yes
C(14) C(15) C(16) C(17) 2.7(7) . . . . yes
C(14) C(15) C(16) H(11) -177.3 . . . . no
C(14) C(15) C(18) C(18) 107.7(8) . . . 2_665 yes
C(14) C(15) C(18) H(23) -132.8 . . . . no
C(14) C(15) C(18) H(24) -15.7 . . . . no
C(15) C(14) C(13) H(9) -176.9 . . . . no
C(15) C(16) C(17) H(12) 178.9 . . . . no
C(15) C(18) C(18) C(15) -180.0 . . 2_665 2_665 yes
C(15) C(18) C(18) H(23) -59.5 . . 2_665 2_665 no
C(15) C(18) C(18) H(24) 56.3 . . 2_665 2_665 no
C(16) C(15) C(14) H(10) 176.4 . . . . no
C(16) C(15) C(18) C(18) -74(1) . . . 2_665 yes
C(16) C(15) C(18) H(23) 45.4 . . . . no
C(16) C(15) C(18) H(24) 162.5 . . . . no
C(17) N(3) C(13) H(9) 178.7 . . . . no
C(17) C(16) C(15) C(18) -175.6(4) . . . . yes
C(18) C(15) C(14) H(10) -5.3 . . . . no
C(18) C(15) C(16) H(11) 4.4 . . . . no
C(19) C(20) C(21) C(22) 176.2(2) . . . . yes
C(19) C(20) C(21) H(13) -4.1 . . . . no
C(19) C(20) C(25) C(24) -174.3(2) . . . . yes
C(19) C(20) C(25) C(26) 8.1(3) . . . . yes
C(20) C(21) C(22) C(23) -1.7(4) . . . . yes
C(20) C(21) C(22) H(14) 178.5 . . . . no
C(20) C(25) C(24) C(23) -1.9(3) . . . . yes
C(20) C(25) C(24) C(29) -179.4(2) . . . . yes
C(20) C(25) C(26) C(27) 178.9(2) . . . . yes
C(20) C(25) C(26) H(15) -1.3 . . . . no
C(21) C(20) C(25) C(24) 3.2(3) . . . . yes
C(21) C(20) C(25) C(26) -174.4(2) . . . . yes
C(21) C(22) C(23) C(24) 3.0(4) . . . . yes
C(21) C(22) C(23) C(30) -177.3(2) . . . 1_465 yes
C(22) C(21) C(20) C(25) -1.5(4) . . . . yes
C(22) C(23) C(24) C(25) -1.2(3) . . . . yes
C(22) C(23) C(24) C(29) 176.2(2) . . . . yes
C(23) C(22) C(21) H(13) 178.6 . . . . no
C(23) C(24) C(25) C(26) 175.8(2) . . . . yes
C(23) C(24) C(29) C(28) -176.0(3) . . . . yes
C(23) C(24) C(29) H(18) 4.0 . . . . no
C(24) C(23) C(22) H(14) -177.2 . . . . no
C(24) C(25) C(26) C(27) 1.2(4) . . . . yes
C(24) C(25) C(26) H(15) -178.9 . . . . no
C(24) C(29) C(28) C(27) -0.8(4) . . . . yes
C(24) C(29) C(28) H(17) 179.5 . . . . no
C(25) C(20) C(21) H(13) 178.2 . . . . no
C(25) C(24) C(23) C(30) 179.2(2) . . . 1_465 yes
C(25) C(24) C(29) C(28) 1.4(4) . . . . yes
C(25) C(24) C(29) H(18) -178.6 . . . . no
C(25) C(26) C(27) C(28) -0.6(4) . . . . yes
C(25) C(26) C(27) H(16) 179.5 . . . . no
C(26) C(25) C(24) C(29) -1.6(3) . . . . yes
C(26) C(27) C(28) C(29) 0.3(5) . . . . yes
C(26) C(27) C(28) H(17) -179.9 . . . . no
C(27) C(28) C(29) H(18) 179.2 . . . . no
C(28) C(27) C(26) H(15) 179.6 . . . . no
C(29) C(24) C(23) C(30) -3.5(4) . . . 1_465 yes
C(29) C(28) C(27) H(16) -179.8 . . . . no
H(1) C(1) C(2) H(2) 0.3 . . . . no
H(3) C(4) C(5) H(4) 0.9 . . . . no
H(5) C(8) C(9) H(6) -0.5 . . . . no
H(7) C(11) C(12) H(8) 0.0 . . . . no
H(9) C(13) C(14) H(10) 3.3 . . . . no
H(11) C(16) C(17) H(12) -1.2 . . . . no
H(13) C(21) C(22) H(14) -1.2 . . . . no
H(15) C(26) C(27) H(16) -0.3 . . . . no
H(16) C(27) C(28) H(17) 0.0 . . . . no
H(17) C(28) C(29) H(18) -0.5 . . . . no
H(19) C(6) C(7) H(21) 68.0 . . . . no
H(19) C(6) C(7) H(22) -177.1 . . . . no
H(20) C(6) C(7) H(21) 165.8 . . . . no
H(20) C(6) C(7) H(22) -79.3 . . . . no
H(23) C(18) C(18) H(23) -180.0 . . 2_665 2_665 no
H(23) C(18) C(18) H(24) -64.2 . . 2_665 2_665 no
H(24) C(18) C(18) H(24) 180.0 . . 2_665 2_665 no
H(24) C(18) C(18) H(24) 180.0 . . 2_665 2_665 no
